data_2000185
loop_
_publ_author_name
'Sj\"oberg, J.'
'Helgesson, G.'
'Idrestedt, I.'

_publ_section_title
;
 Refinement of the structure of Si~2~N~2~O
;
_journal_issue 11
_journal_name_full 'Acta Crystallographica Section C'
_journal_page_first 2438
_journal_page_last 2441
_journal_paper_doi 10.1107/S0108270191006236
_journal_volume 47
_journal_year 1991
_chemical_formula_sum 'N2 O Si2'
_chemical_formula_weight 100.18
_symmetry_cell_setting orthorhombic
_symmetry_space_group_name_Hall 'C 2c -2'
_symmetry_space_group_name_H-M 'C m c 21'
_cell_angle_alpha 90
_cell_angle_beta 90
_cell_angle_gamma 90
_cell_formula_units_Z 4
_cell_length_a 8.8723(12)
_cell_length_b 5.4921(4)
_cell_length_c 4.8495(6)
_cell_volume 236.30(5)
_diffrn_radiation_type Cu
_diffrn_radiation_wavelength 1.54178
_exptl_absorpt_coefficient_mu 11.4
_exptl_crystal_density_diffrn 2.816
_exptl_crystal_F_000 200
_cod_data_source_file ab0210.cif
_cod_data_source_block ab0210a
_cod_original_formula_sum 'N2 O1 Si2'
_cod_database_code 2000185

loop_
_atom_site_label
_atom_site_fract_x
_atom_site_fract_y
_atom_site_fract_z
O(1) 0.000 0.2127(7) 0.2300
Si(1) 0.17680(10) 0.1511(2) 0.2815(8)
N(1) 0.2190(4) 0.1229(5) 0.6267(12)

loop_
_geom_bond_atom_site_label_1
_geom_bond_atom_site_label_2
_geom_bond_distance
Si(1) O(1) 1.6240(10)
Si(1) N(1) 1.720(4)
Si(1) N(1) 1.722(7)
Si(1) N(1) 1.723(4)
